data_7703231
loop_
_publ_author_name
'Lohrey, Trevor D.'
'Bergman, Robert G.'
'Arnold, John'

_publ_section_title
;
 Controlling dinitrogen functionalization at rhenium through alkali metal
 ion pairing.
;
_journal_issue 48
_journal_name_full 'Dalton transactions (Cambridge, England : 2003)'
_journal_page_first 17936
_journal_page_last 17944
_journal_paper_doi 10.1039/c9dt04489b
_journal_volume 48
_journal_year 2019
_chemical_formula_moiety 'C43 H55 N3 Re, C24 H32 Na O8, 2(C4 H10 O)'
_chemical_formula_sum 'C75 H107 N3 Na O10 Re'
_chemical_formula_weight 1419.82
_chemical_properties_physical Air-sensitive,Moisture-sensitive
_space_group_crystal_system triclinic
_space_group_IT_number 2
_space_group_name_Hall '-P 1'
_space_group_name_H-M_alt 'P -1'
_atom_sites_solution_hydrogens mixed
_atom_sites_solution_primary iterative
_atom_sites_solution_secondary difmap
_audit_creation_method SHELXL-2014/7
_audit_update_record
;
2019-07-24 deposited with the CCDC.	2019-11-25 downloaded from the CCDC.
;
_cell_angle_alpha 86.467(2)
_cell_angle_beta 70.184(2)
_cell_angle_gamma 65.348(2)
_cell_formula_units_Z 2
_cell_length_a 14.4071(7)
_cell_length_b 16.3244(8)
_cell_length_c 17.5429(9)
_cell_measurement_reflns_used 50320
_cell_measurement_temperature 100(2)
_cell_measurement_theta_max 27.263
_cell_measurement_theta_min 2.373
_cell_volume 3512.4(3)
_computing_cell_refinement 'SAINT V8.38A Bruker, Madison WI'
_computing_data_collection 'Bruker APEX3 Bruker, Madison WI'
_computing_data_reduction 'SAINT V8.38A Bruker, Madison WI'
_computing_molecular_graphics ORTEP-32
_computing_publication_material WinGX
_computing_structure_refinement 'SHELXL-2014/7 (Sheldrick, 2014)'
_computing_structure_solution SHELXT
_diffrn_ambient_temperature 100(2)
_diffrn_detector_area_resol_mean 10.42
_diffrn_measured_fraction_theta_full 0.999
_diffrn_measured_fraction_theta_max 0.992
_diffrn_measurement_device_type 'Bruker D8 with PHOTON II CPAD detector'
_diffrn_measurement_method '\f and \w shutterless scans'
_diffrn_radiation_monochromator 'silicon 111'
_diffrn_radiation_type synchrotron
_diffrn_radiation_wavelength 0.7288
_diffrn_reflns_av_R_equivalents 0.0429
_diffrn_reflns_av_unetI/netI 0.0414
_diffrn_reflns_Laue_measured_fraction_full 0.999
_diffrn_reflns_Laue_measured_fraction_max 0.992
_diffrn_reflns_limit_h_max 18
_diffrn_reflns_limit_h_min -18
_diffrn_reflns_limit_k_max 20
_diffrn_reflns_limit_k_min -20
_diffrn_reflns_limit_l_max 22
_diffrn_reflns_limit_l_min -21
_diffrn_reflns_number 50320
_diffrn_reflns_point_group_measured_fraction_full 0.999
_diffrn_reflns_point_group_measured_fraction_max 0.992
_diffrn_reflns_theta_full 25.930
_diffrn_reflns_theta_max 27.263
_diffrn_reflns_theta_min 2.373
_diffrn_source 'Advanced Light Source, station 12.2.1'
_exptl_absorpt_coefficient_mu 1.900
_exptl_absorpt_correction_T_max 0.7455
_exptl_absorpt_correction_T_min 0.6055
_exptl_absorpt_correction_type multi-scan
_exptl_absorpt_process_details SADABS
_exptl_crystal_colour orange
_exptl_crystal_density_diffrn 1.342
_exptl_crystal_description block
_exptl_crystal_F_000 1488
_exptl_crystal_recrystallization_method 'Re-crystallisation from solvent: diethyl ether'
_exptl_crystal_size_max 0.100
_exptl_crystal_size_mid 0.060
_exptl_crystal_size_min 0.045
_refine_diff_density_max 1.275
_refine_diff_density_min -0.601
_refine_diff_density_rms 0.077
_refine_ls_extinction_method none
_refine_ls_goodness_of_fit_ref 1.072
_refine_ls_hydrogen_treatment constr
_refine_ls_matrix_type full
_refine_ls_number_parameters 907
_refine_ls_number_reflns 14502
_refine_ls_number_restraints 0
_refine_ls_restrained_S_all 1.072
_refine_ls_R_factor_all 0.0286
_refine_ls_R_factor_gt 0.0250
_refine_ls_shift/su_max 0.005
_refine_ls_shift/su_mean 0.000
_refine_ls_structure_factor_coef Fsqd
_refine_ls_weighting_details 'w=1/[\s^2^(Fo^2^)+(0.0266P)^2^+0.5325P] where P=(Fo^2^+2Fc^2^)/3'
_refine_ls_weighting_scheme calc
_refine_ls_wR_factor_gt 0.0590
_refine_ls_wR_factor_ref 0.0602
_reflns_Friedel_coverage 0.000
_reflns_number_gt 13367
_reflns_number_total 14502
_reflns_threshold_expression 'I > 2\s(I)'
_cod_data_source_file c9dt04489b2.cif
_cod_data_source_block shelx_CCDC4
_cod_depositor_comments
;
The following automatic conversions were performed:

data item '_atom_sites_solution_secondary' value 'diffmap' was
changed to 'difmap'.

Automatic conversion script
Id: cif_fix_values 7556 2019-12-06 15:28:31Z antanas 
;
_cod_database_code 7703231
_shelx_shelxl_version_number 2014/7
_shelx_space_group_comment
;
The symmetry employed for this shelxl refinement is uniquely defined
by the following loop, which should always be used as a source of
symmetry information in preference to the above space-group names.
They are only intended as comments.
;

loop_
_space_group_symop_operation_xyz
'x, y, z'
'-x, -y, -z'

loop_
_atom_site_label
_atom_site_type_symbol
_atom_site_fract_x
_atom_site_fract_y
_atom_site_fract_z
_atom_site_U_iso_or_equiv
_atom_site_adp_type
_atom_site_occupancy
_atom_site_site_symmetry_order
_atom_site_calc_flag
_atom_site_refinement_flags_posn
_atom_site_refinement_flags_adp
_atom_site_refinement_flags_occupancy
_atom_site_disorder_assembly
_atom_site_disorder_group
C1 C 0.12780(17) 0.24660(13) 0.76260(13) 0.0219(4) Uani 1 1 d . . . . .
C2 C -0.08488(18) 0.30152(16) 0.74696(15) 0.0314(5) Uani 1 1 d . . . . .
H2 H -0.1029 0.3411 0.7924 0.038 Uiso 1 1 calc R U . . .
C3 C -0.08308(18) 0.21235(16) 0.75031(14) 0.0281(5) Uani 1 1 d . . . . .
H3 H -0.0970 0.1814 0.7975 0.034 Uiso 1 1 calc R U . . .
C4 C -0.05644(18) 0.18023(15) 0.66906(15) 0.0293(5) Uani 1 1 d . . . . .
H4 H -0.0510 0.1236 0.6525 0.035 Uiso 1 1 calc R U . . .
C5 C -0.03967(18) 0.24421(17) 0.61783(15) 0.0340(6) Uani 1 1 d . . . . .
H5 H -0.0207 0.2382 0.5604 0.041 Uiso 1 1 calc R U . . .
C6 C -0.05488(19) 0.32011(16) 0.66357(17) 0.0366(6) Uani 1 1 d . . . . .
H6 H -0.0468 0.3729 0.6430 0.044 Uiso 1 1 calc R U . . .
C7 C 0.13957(19) 0.28253(15) 0.89122(14) 0.0274(5) Uani 1 1 d . . . . .
C8 C 0.2163(2) 0.22573(18) 0.92556(18) 0.0410(6) Uani 1 1 d . . . . .
C9 C 0.3222(2) 0.1530(2) 0.8726(2) 0.0601(9) Uani 1 1 d . . . . .
H9A H 0.3726 0.1799 0.8444 0.090 Uiso 1 1 calc R U . . .
H9B H 0.3090 0.1242 0.8324 0.090 Uiso 1 1 calc R U . . .
H9C H 0.3540 0.1075 0.9064 0.090 Uiso 1 1 calc R U . . .
C10 C 0.1923(3) 0.2389(3) 1.0094(2) 0.0595(9) Uani 1 1 d . . . . .
H10 H 0.2426 0.1997 1.0336 0.071 Uiso 1 1 calc R U . . .
C11 C 0.0973(3) 0.3075(3) 1.05748(19) 0.0601(9) Uani 1 1 d . . . . .
H11 H 0.0822 0.3153 1.1143 0.072 Uiso 1 1 calc R U . . .
C12 C 0.0255(3) 0.3636(2) 1.02341(16) 0.0462(7) Uani 1 1 d . . . . .
H12 H -0.0390 0.4117 1.0568 0.055 Uiso 1 1 calc R U . . .
C13 C 0.0433(2) 0.35307(16) 0.94141(14) 0.0314(5) Uani 1 1 d . . . . .
C14 C -0.0392(2) 0.41528(18) 0.90638(17) 0.0431(6) Uani 1 1 d . . . . .
H14A H -0.0885 0.3885 0.9060 0.065 Uiso 1 1 calc R U . . .
H14B H -0.0021 0.4246 0.8506 0.065 Uiso 1 1 calc R U . . .
H14C H -0.0810 0.4736 0.9396 0.065 Uiso 1 1 calc R U . . .
C15 C 0.12905(17) 0.01830(13) 0.73938(13) 0.0208(4) Uani 1 1 d . . . . .
C16 C 0.11109(18) -0.03542(14) 0.69101(14) 0.0245(5) Uani 1 1 d . . . . .
C17 C 0.0945(2) -0.05723(18) 0.55406(17) 0.0419(6) Uani 1 1 d . . . . .
H17A H 0.1267 -0.0532 0.4958 0.063 Uiso 1 1 calc R U . . .
H17B H 0.0209 -0.0085 0.5754 0.063 Uiso 1 1 calc R U . . .
H17C H 0.0909 -0.1159 0.5623 0.063 Uiso 1 1 calc R U . . .
C18 C 0.1646(2) -0.04791(15) 0.59882(14) 0.0290(5) Uani 1 1 d . . . . .
H18 H 0.1786 0.0065 0.5811 0.035 Uiso 1 1 calc R U . . .
C19 C 0.2738(2) -0.13070(19) 0.57311(15) 0.0411(6) Uani 1 1 d . . . . .
H19A H 0.3215 -0.1230 0.5979 0.062 Uiso 1 1 calc R U . . .
H19B H 0.3076 -0.1375 0.5137 0.062 Uiso 1 1 calc R U . . .
H19C H 0.2624 -0.1848 0.5912 0.062 Uiso 1 1 calc R U . . .
C20 C 0.04552(19) -0.07992(15) 0.72959(16) 0.0309(5) Uani 1 1 d . . . . .
H20 H 0.0318 -0.1156 0.6977 0.037 Uiso 1 1 calc R U . . .
C21 C 0.00058(19) -0.07276(15) 0.81317(16) 0.0328(6) Uani 1 1 d . . . . .
H21 H -0.0452 -0.1022 0.8385 0.039 Uiso 1 1 calc R U . . .
C22 C 0.02204(19) -0.02301(15) 0.85977(15) 0.0314(5) Uani 1 1 d . . . . .
H22 H -0.0079 -0.0198 0.9174 0.038 Uiso 1 1 calc R U . . .
C23 C 0.08684(18) 0.02312(14) 0.82454(14) 0.0245(5) Uani 1 1 d . . . . .
C24 C 0.00659(19) 0.14676(15) 0.93814(14) 0.0305(5) Uani 1 1 d . . . . .
H24A H -0.0317 0.1928 0.9077 0.046 Uiso 1 1 calc R U . . .
H24B H 0.0255 0.1752 0.9747 0.046 Uiso 1 1 calc R U . . .
H24C H -0.0406 0.1185 0.9702 0.046 Uiso 1 1 calc R U . . .
C25 C 0.11071(18) 0.07440(14) 0.87858(13) 0.0261(5) Uani 1 1 d . . . . .
H25 H 0.1537 0.1057 0.8429 0.031 Uiso 1 1 calc R U . . .
C26 C 0.1803(2) 0.00909(16) 0.92518(14) 0.0318(5) Uani 1 1 d . . . . .
H26A H 0.1426 -0.0264 0.9570 0.048 Uiso 1 1 calc R U . . .
H26B H 0.1920 0.0438 0.9618 0.048 Uiso 1 1 calc R U . . .
H26C H 0.2507 -0.0318 0.8864 0.048 Uiso 1 1 calc R U . . .
C27 C 0.35598(18) -0.05032(14) 0.70805(14) 0.0243(5) Uani 1 1 d . . . . .
H27A H 0.3784 -0.0365 0.7507 0.036 Uiso 1 1 calc R U . . .
H27B H 0.4206 -0.0889 0.6630 0.036 Uiso 1 1 calc R U . . .
H27C H 0.3093 -0.0821 0.7304 0.036 Uiso 1 1 calc R U . . .
C28 C 0.29346(17) 0.03705(13) 0.67716(12) 0.0195(4) Uani 1 1 d . . . . .
C29 C 0.35676(17) 0.07795(13) 0.62540(13) 0.0208(4) Uani 1 1 d . . . . .
H29 H 0.4307 0.0544 0.6219 0.025 Uiso 1 1 calc R U . . .
C30 C 0.32315(17) 0.14947(13) 0.57849(12) 0.0193(4) Uani 1 1 d . . . . .
C31 C 0.41428(17) 0.16650(14) 0.51471(13) 0.0247(5) Uani 1 1 d . . . . .
H31A H 0.3886 0.1978 0.4714 0.037 Uiso 1 1 calc R U . . .
H31B H 0.4769 0.1086 0.4916 0.037 Uiso 1 1 calc R U . . .
H31C H 0.4359 0.2041 0.5402 0.037 Uiso 1 1 calc R U . . .
C32 C 0.19442(16) 0.26583(13) 0.53057(12) 0.0196(4) Uani 1 1 d . . . . .
C33 C 0.19050(17) 0.23786(14) 0.45768(13) 0.0222(4) Uani 1 1 d . . . . .
C34 C 0.1420(2) 0.12408(19) 0.4067(2) 0.0564(9) Uani 1 1 d . . . . .
H34A H 0.0711 0.1469 0.4507 0.085 Uiso 1 1 calc R U . . .
H34B H 0.1675 0.0591 0.3934 0.085 Uiso 1 1 calc R U . . .
H34C H 0.1349 0.1562 0.3585 0.085 Uiso 1 1 calc R U . . .
C35 C 0.2225(2) 0.13939(15) 0.43359(15) 0.0316(5) Uani 1 1 d . . . . .
H35 H 0.2304 0.1044 0.4816 0.038 Uiso 1 1 calc R U . . .
C36 C 0.3321(2) 0.1004(2) 0.3639(2) 0.0739(12) Uani 1 1 d . . . . .
H36A H 0.3243 0.1300 0.3147 0.111 Uiso 1 1 calc R U . . .
H36B H 0.3561 0.0351 0.3535 0.111 Uiso 1 1 calc R U . . .
H36C H 0.3861 0.1109 0.3788 0.111 Uiso 1 1 calc R U . . .
C37 C 0.15987(18) 0.30313(15) 0.40490(13) 0.0243(5) Uani 1 1 d . . . . .
H37 H 0.1574 0.2853 0.3553 0.029 Uiso 1 1 calc R U . . .
C38 C 0.13322(18) 0.39259(15) 0.42311(13) 0.0253(5) Uani 1 1 d . . . . .
H38 H 0.1112 0.4362 0.3870 0.030 Uiso 1 1 calc R U . . .
C39 C 0.13873(18) 0.41864(14) 0.49438(13) 0.0245(5) Uani 1 1 d . . . . .
H39 H 0.1205 0.4805 0.5066 0.029 Uiso 1 1 calc R U . . .
C40 C 0.17033(17) 0.35641(14) 0.54878(12) 0.0203(4) Uani 1 1 d . . . . .
C41 C 0.07978(19) 0.46323(15) 0.67760(14) 0.0283(5) Uani 1 1 d . . . . .
H41A H 0.0566 0.5153 0.6466 0.043 Uiso 1 1 calc R U . . .
H41B H 0.0933 0.4813 0.7236 0.043 Uiso 1 1 calc R U . . .
H41C H 0.0225 0.4416 0.6980 0.043 Uiso 1 1 calc R U . . .
C42 C 0.18419(18) 0.38739(14) 0.62246(13) 0.0220(4) Uani 1 1 d . . . . .
H42 H 0.2048 0.3345 0.6550 0.026 Uiso 1 1 calc R U . . .
C43 C 0.27672(18) 0.41764(14) 0.59521(13) 0.0245(5) Uani 1 1 d . . . . .
H43A H 0.3443 0.3673 0.5629 0.037 Uiso 1 1 calc R U . . .
H43B H 0.2860 0.4363 0.6432 0.037 Uiso 1 1 calc R U . . .
H43C H 0.2591 0.4687 0.5621 0.037 Uiso 1 1 calc R U . . .
C44 C 0.23014(19) 0.63584(14) 0.67498(14) 0.0267(5) Uani 1 1 d . . . . .
C45 C 0.1327(2) 0.66520(15) 0.66106(15) 0.0314(5) Uani 1 1 d . . . . .
H45 H 0.0670 0.6781 0.7055 0.038 Uiso 1 1 calc R U . . .
C46 C 0.1305(2) 0.67591(16) 0.58271(17) 0.0368(6) Uani 1 1 d . . . . .
H46 H 0.0636 0.6953 0.5733 0.044 Uiso 1 1 calc R U . . .
C47 C 0.2251(2) 0.65836(17) 0.51884(16) 0.0387(6) Uani 1 1 d . . . . .
H47 H 0.2232 0.6668 0.4652 0.046 Uiso 1 1 calc R U . . .
C48 C 0.3236(2) 0.62850(17) 0.53137(15) 0.0374(6) Uani 1 1 d . . . . .
H48 H 0.3888 0.6164 0.4866 0.045 Uiso 1 1 calc R U . . .
C49 C 0.3264(2) 0.61634(15) 0.60974(15) 0.0300(5) Uani 1 1 d . . . . .
C50 C 0.5071(2) 0.60355(19) 0.57569(15) 0.0378(6) Uani 1 1 d . . . . .
H50A H 0.4801 0.6686 0.5668 0.045 Uiso 1 1 calc R U . . .
H50B H 0.5395 0.5677 0.5223 0.045 Uiso 1 1 calc R U . . .
C51 C 0.5906(2) 0.57881(18) 0.61670(15) 0.0383(6) Uani 1 1 d . . . . .
H51A H 0.6328 0.5122 0.6097 0.046 Uiso 1 1 calc R U . . .
H51B H 0.6419 0.6061 0.5897 0.046 Uiso 1 1 calc R U . . .
C52 C 0.4959(2) 0.70402(15) 0.71895(15) 0.0312(5) Uani 1 1 d . . . . .
H52A H 0.4528 0.7345 0.6837 0.037 Uiso 1 1 calc R U . . .
H52B H 0.5530 0.7259 0.7098 0.037 Uiso 1 1 calc R U . . .
C53 C 0.42362(19) 0.72336(15) 0.80685(14) 0.0294(5) Uani 1 1 d . . . . .
H53A H 0.4686 0.6945 0.8412 0.035 Uiso 1 1 calc R U . . .
H53B H 0.3883 0.7895 0.8219 0.035 Uiso 1 1 calc R U . . .
C54 C 0.2488(2) 0.74852(15) 0.80256(15) 0.0310(5) Uani 1 1 d . . . . .
H54A H 0.2717 0.7646 0.7460 0.037 Uiso 1 1 calc R U . . .
H54B H 0.2072 0.8050 0.8396 0.037 Uiso 1 1 calc R U . . .
C55 C 0.17982(19) 0.69817(15) 0.81128(14) 0.0302(5) Uani 1 1 d . . . . .
H55A H 0.1621 0.6784 0.8668 0.036 Uiso 1 1 calc R U . . .
H55B H 0.1107 0.7389 0.8035 0.036 Uiso 1 1 calc R U . . .
C56 C 0.46141(18) 0.32838(14) 0.71593(12) 0.0217(4) Uani 1 1 d . . . . .
C57 C 0.4461(2) 0.25452(16) 0.69853(16) 0.0349(6) Uani 1 1 d . . . . .
H57 H 0.3749 0.2602 0.7069 0.042 Uiso 1 1 calc R U . . .
C58 C 0.5349(2) 0.17218(17) 0.66882(18) 0.0415(7) Uani 1 1 d . . . . .
H58 H 0.5243 0.1211 0.6576 0.050 Uiso 1 1 calc R U . . .
C59 C 0.6388(2) 0.16382(16) 0.65532(14) 0.0329(5) Uani 1 1 d . . . . .
H59 H 0.6993 0.1072 0.6345 0.039 Uiso 1 1 calc R U . . .
C60 C 0.6549(2) 0.23712(16) 0.67193(15) 0.0324(5) Uani 1 1 d . . . . .
H60 H 0.7263 0.2315 0.6624 0.039 Uiso 1 1 calc R U . . .
C61 C 0.56584(19) 0.31924(15) 0.70267(14) 0.0284(5) Uani 1 1 d . . . . .
C62 C 0.6531(4) 0.3716(3) 0.7732(4) 0.0288(11) Uani 0.635(7) 1 d . . P A 1
H62A H 0.7265 0.3540 0.7317 0.035 Uiso 0.635(7) 1 calc R U P A 1
H62B H 0.6539 0.3205 0.8067 0.035 Uiso 0.635(7) 1 calc R U P A 1
C63 C 0.6229(3) 0.4542(3) 0.8259(2) 0.0334(12) Uani 0.635(7) 1 d . . P A 1
H63A H 0.6659 0.4369 0.8626 0.040 Uiso 0.635(7) 1 calc R U P A 1
H63B H 0.6427 0.4985 0.7908 0.040 Uiso 0.635(7) 1 calc R U P A 1
C64 C 0.4673(2) 0.44027(17) 0.93287(15) 0.0368(6) Uani 1 1 d . . . . .
H64A H 0.4874 0.3815 0.9071 0.044 Uiso 0.635(7) 1 d R U P A 1
H64B H 0.4942 0.4316 0.9778 0.044 Uiso 0.635(7) 1 d R U P A 1
H64C H 0.4959 0.4530 0.9712 0.044 Uiso 0.365(7) 1 d R U P A 2
H64D H 0.4826 0.3765 0.9323 0.044 Uiso 0.365(7) 1 d R U P A 2
C65 C 0.3468(2) 0.49478(18) 0.96144(15) 0.0372(6) Uani 1 1 d . . . . .
H65A H 0.3121 0.4683 1.0087 0.045 Uiso 1 1 calc R U . . .
H65B H 0.3297 0.5573 0.9796 0.045 Uiso 1 1 calc R U . . .
C66 C 0.2890(2) 0.41765(16) 0.88814(14) 0.0301(5) Uani 1 1 d . . . . .
H66A H 0.2229 0.4184 0.9312 0.036 Uiso 1 1 calc R U . . .
H66B H 0.3527 0.3629 0.8906 0.036 Uiso 1 1 calc R U . . .
C67 C 0.27821(18) 0.41764(15) 0.80622(13) 0.0263(5) Uani 1 1 d . . . . .
H67A H 0.2648 0.3650 0.7968 0.032 Uiso 1 1 calc R U . . .
H67B H 0.2157 0.4735 0.8038 0.032 Uiso 1 1 calc R U . . .
C68 C 0.7786(5) 0.5967(4) 0.8016(3) 0.0488(16) Uani 0.654(9) 1 d . . P B 1
H68A H 0.7534 0.6004 0.7556 0.073 Uiso 0.654(9) 1 calc R U P B 1
H68B H 0.8035 0.5343 0.8166 0.073 Uiso 0.654(9) 1 calc R U P B 1
H68C H 0.8388 0.6149 0.7861 0.073 Uiso 0.654(9) 1 calc R U P B 1
C69 C 0.6874(5) 0.6582(3) 0.8722(4) 0.0397(13) Uani 0.654(9) 1 d . . P B 1
H69A H 0.6277 0.6384 0.8895 0.048 Uiso 0.654(9) 1 calc R U P B 1
H69B H 0.7130 0.6554 0.9185 0.048 Uiso 0.654(9) 1 calc R U P B 1
C70 C 0.5631(5) 0.8084(3) 0.9156(3) 0.0467(14) Uani 0.654(9) 1 d . . P B 1
H70A H 0.5873 0.8084 0.9621 0.056 Uiso 0.654(9) 1 calc R U P B 1
H70B H 0.5011 0.7914 0.9338 0.056 Uiso 0.654(9) 1 calc R U P B 1
C71 C 0.529(3) 0.9052(13) 0.882(2) 0.092(4) Uani 0.654(9) 1 d . . P B 1
H71A H 0.5875 0.9245 0.8714 0.139 Uiso 0.654(9) 1 calc R U P B 1
H71B H 0.4625 0.9488 0.9229 0.139 Uiso 0.654(9) 1 calc R U P B 1
H71C H 0.5148 0.9020 0.8318 0.139 Uiso 0.654(9) 1 calc R U P B 1
C72 C 0.7201(3) 0.0486(3) 0.8114(2) 0.0791(11) Uani 1 1 d . . . . .
H72A H 0.7659 0.0729 0.7710 0.119 Uiso 1 1 calc R U . . .
H72B H 0.6984 0.0131 0.7836 0.119 Uiso 1 1 calc R U . . .
H72C H 0.7612 0.0096 0.8444 0.119 Uiso 1 1 calc R U . . .
C73 C 0.6213(3) 0.1246(2) 0.8651(2) 0.0628(9) Uani 1 1 d . . . . .
H73A H 0.5711 0.1535 0.8346 0.075 Uiso 1 1 calc R U . . .
H73B H 0.5838 0.0996 0.9122 0.075 Uiso 1 1 calc R U . . .
C74 C 0.7090(2) 0.1637(2) 0.94323(17) 0.0478(7) Uani 1 1 d . . . . .
H74A H 0.7839 0.1222 0.9095 0.057 Uiso 1 1 calc R U . . .
H74B H 0.6809 0.1308 0.9878 0.057 Uiso 1 1 calc R U . . .
C75 C 0.7095(2) 0.2452(2) 0.97771(17) 0.0489(7) Uani 1 1 d . . . . .
H75A H 0.7419 0.2750 0.9333 0.073 Uiso 1 1 calc R U . . .
H75B H 0.7522 0.2263 1.0139 0.073 Uiso 1 1 calc R U . . .
H75C H 0.6346 0.2874 1.0085 0.073 Uiso 1 1 calc R U . . .
N1 N 0.16414(17) 0.27204(14) 0.80769(12) 0.0323(5) Uani 1 1 d . . . . .
N2 N 0.18636(14) 0.07156(11) 0.70011(10) 0.0186(4) Uani 1 1 d . . . . .
N3 N 0.22018(14) 0.20126(11) 0.58829(10) 0.0193(4) Uani 1 1 d . . . . .
O1 O 0.23617(12) 0.61978(9) 0.75200(9) 0.0264(3) Uani 1 1 d . . . . .
O2 O 0.41984(13) 0.58395(11) 0.62870(10) 0.0332(4) Uani 1 1 d . . . . .
O3 O 0.54359(13) 0.60836(10) 0.70118(10) 0.0312(4) Uani 1 1 d . . . . .
O4 O 0.34170(13) 0.69060(10) 0.82263(9) 0.0285(4) Uani 1 1 d . . . . .
O5 O 0.37751(11) 0.41296(9) 0.74382(9) 0.0222(3) Uani 1 1 d . . . . .
O6 O 0.5734(3) 0.3932(3) 0.7341(3) 0.0264(9) Uani 0.635(7) 1 d . . P A 1
O7 O 0.5101(3) 0.4965(3) 0.8738(2) 0.0315(8) Uani 0.635(7) 1 d . . P A 1
O8 O 0.30280(13) 0.49753(10) 0.89926(9) 0.0299(4) Uani 1 1 d . . . . .
O9 O 0.6490(8) 0.7476(6) 0.8505(5) 0.0480(17) Uani 0.654(9) 1 d . . P B 1
O10 O 0.64190(16) 0.19310(13) 0.89518(12) 0.0462(5) Uani 1 1 d . . . . .
Na1 Na 0.41490(7) 0.53650(6) 0.76913(5) 0.02730(19) Uani 1 1 d . . . . .
Re1 Re 0.08182(2) 0.20881(2) 0.69129(2) 0.01949(3) Uani 1 1 d . . . . .
O6A O 0.5781(5) 0.4005(4) 0.6966(5) 0.0231(15) Uani 0.365(7) 1 d . . P A 2
C62A C 0.6584(5) 0.3974(5) 0.7304(5) 0.0269(19) Uani 0.365(7) 1 d . . P A 2
H62C H 0.6683 0.4542 0.7219 0.032 Uiso 0.365(7) 1 calc R U P A 2
H62D H 0.7291 0.3465 0.7017 0.032 Uiso 0.365(7) 1 calc R U P A 2
O7A O 0.5184(5) 0.4567(5) 0.8587(4) 0.0289(14) Uani 0.365(7) 1 d . . P A 2
C63A C 0.6242(6) 0.3858(5) 0.8188(5) 0.0252(19) Uani 0.365(7) 1 d . . P A 2
H63C H 0.6219 0.3261 0.8274 0.030 Uiso 0.365(7) 1 calc R U P A 2
H63D H 0.6771 0.3887 0.8416 0.030 Uiso 0.365(7) 1 calc R U P A 2
C68A C 0.7258(10) 0.5719(7) 0.8024(6) 0.055(3) Uani 0.346(9) 1 d . . P B 2
H68D H 0.6613 0.5657 0.8397 0.082 Uiso 0.346(9) 1 calc R U P B 2
H68E H 0.7914 0.5185 0.8019 0.082 Uiso 0.346(9) 1 calc R U P B 2
H68F H 0.7221 0.5771 0.7474 0.082 Uiso 0.346(9) 1 calc R U P B 2
C70A C 0.6252(14) 0.8135(9) 0.8686(10) 0.073(4) Uani 0.346(9) 1 d . . P B 2
H70C H 0.6346 0.8027 0.9222 0.088 Uiso 0.346(9) 1 calc R U P B 2
H70D H 0.6848 0.8286 0.8332 0.088 Uiso 0.346(9) 1 calc R U P B 2
C69A C 0.7298(10) 0.6535(8) 0.8296(8) 0.046(3) Uani 0.346(9) 1 d . . P B 2
H69C H 0.7375 0.6467 0.8839 0.055 Uiso 0.346(9) 1 calc R U P B 2
H69D H 0.7943 0.6603 0.7912 0.055 Uiso 0.346(9) 1 calc R U P B 2
O9A O 0.6367(16) 0.7304(13) 0.8338(11) 0.051(3) Uani 0.346(9) 1 d . . P B 2
C71A C 0.530(5) 0.886(3) 0.879(5) 0.092(4) Uani 0.346(9) 1 d . . P B 2
H71D H 0.4697 0.8687 0.9061 0.139 Uiso 0.346(9) 1 calc R U P B 2
H71E H 0.5268 0.9060 0.8257 0.139 Uiso 0.346(9) 1 calc R U P B 2
H71F H 0.5240 0.9348 0.9123 0.139 Uiso 0.346(9) 1 calc R U P B 2

loop_
_atom_site_aniso_label
_atom_site_aniso_U_11
_atom_site_aniso_U_22
_atom_site_aniso_U_33
_atom_site_aniso_U_23
_atom_site_aniso_U_13
_atom_site_aniso_U_12
C1 0.0149(11) 0.0153(10) 0.0272(11) 0.0040(8) 0.0004(8) -0.0049(8)
C2 0.0142(12) 0.0287(12) 0.0414(14) -0.0052(10) -0.0047(10) -0.0026(9)
C3 0.0148(11) 0.0350(13) 0.0334(13) 0.0129(10) -0.0053(9) -0.0132(10)
C4 0.0188(12) 0.0250(11) 0.0424(14) 0.0018(10) -0.0131(10) -0.0055(9)
C5 0.0148(12) 0.0479(15) 0.0309(13) 0.0103(11) -0.0074(10) -0.0068(11)
C6 0.0196(13) 0.0265(12) 0.0621(18) 0.0211(12) -0.0169(12) -0.0084(10)
C7 0.0293(13) 0.0277(12) 0.0280(12) 0.0045(9) -0.0050(10) -0.0188(10)
C8 0.0333(15) 0.0431(15) 0.0551(18) 0.0196(13) -0.0165(13) -0.0251(13)
C9 0.0307(17) 0.0416(17) 0.099(3) 0.0233(17) -0.0174(16) -0.0135(13)
C10 0.061(2) 0.090(3) 0.064(2) 0.047(2) -0.0435(19) -0.055(2)
C11 0.069(2) 0.102(3) 0.0324(16) 0.0128(17) -0.0166(16) -0.060(2)
C12 0.0540(19) 0.0629(19) 0.0285(14) -0.0059(13) -0.0029(13) -0.0385(16)
C13 0.0333(14) 0.0343(13) 0.0272(12) -0.0005(10) -0.0028(10) -0.0203(11)
C14 0.0366(16) 0.0347(14) 0.0435(16) -0.0016(12) -0.0036(12) -0.0091(12)
C15 0.0154(11) 0.0161(10) 0.0290(12) 0.0092(8) -0.0074(9) -0.0059(8)
C16 0.0204(12) 0.0189(10) 0.0349(13) 0.0093(9) -0.0113(9) -0.0084(9)
C17 0.0415(17) 0.0395(15) 0.0485(16) -0.0007(12) -0.0258(13) -0.0120(12)
C18 0.0359(14) 0.0286(12) 0.0332(13) 0.0100(10) -0.0175(11) -0.0201(11)
C19 0.0313(15) 0.0554(17) 0.0290(13) 0.0014(12) -0.0088(11) -0.0123(13)
C20 0.0263(13) 0.0213(11) 0.0470(15) 0.0088(10) -0.0154(11) -0.0104(10)
C21 0.0229(13) 0.0233(12) 0.0487(16) 0.0129(10) -0.0064(11) -0.0124(10)
C22 0.0220(13) 0.0228(11) 0.0372(14) 0.0101(10) -0.0013(10) -0.0062(9)
C23 0.0172(11) 0.0184(10) 0.0298(12) 0.0072(9) -0.0037(9) -0.0040(9)
C24 0.0277(13) 0.0259(12) 0.0294(12) 0.0070(9) -0.0042(10) -0.0084(10)
C25 0.0232(12) 0.0240(11) 0.0245(11) 0.0075(9) -0.0025(9) -0.0091(9)
C26 0.0282(13) 0.0327(13) 0.0291(13) 0.0099(10) -0.0069(10) -0.0111(10)
C27 0.0191(12) 0.0196(10) 0.0304(12) 0.0066(9) -0.0073(9) -0.0062(9)
C28 0.0177(11) 0.0157(10) 0.0218(11) 0.0023(8) -0.0061(8) -0.0046(8)
C29 0.0145(11) 0.0195(10) 0.0249(11) 0.0034(8) -0.0049(8) -0.0057(8)
C30 0.0172(11) 0.0177(10) 0.0213(11) 0.0010(8) -0.0035(8) -0.0080(8)
C31 0.0189(12) 0.0238(11) 0.0260(12) 0.0056(9) -0.0037(9) -0.0076(9)
C32 0.0134(11) 0.0198(10) 0.0225(11) 0.0055(8) -0.0032(8) -0.0070(8)
C33 0.0181(11) 0.0203(10) 0.0247(11) 0.0024(8) -0.0035(9) -0.0079(9)
C34 0.0331(17) 0.0357(15) 0.091(2) -0.0220(15) -0.0047(15) -0.0149(13)
C35 0.0420(15) 0.0217(11) 0.0299(13) 0.0021(9) -0.0141(11) -0.0109(10)
C36 0.0301(18) 0.057(2) 0.116(3) -0.055(2) -0.0101(18) -0.0050(15)
C37 0.0223(12) 0.0284(12) 0.0219(11) 0.0041(9) -0.0076(9) -0.0108(9)
C38 0.0238(12) 0.0249(11) 0.0270(12) 0.0093(9) -0.0113(9) -0.0091(9)
C39 0.0243(12) 0.0199(10) 0.0290(12) 0.0064(9) -0.0090(9) -0.0097(9)
C40 0.0165(11) 0.0217(10) 0.0221(11) 0.0068(8) -0.0055(8) -0.0092(9)
C41 0.0270(13) 0.0302(12) 0.0263(12) 0.0027(9) -0.0078(10) -0.0118(10)
C42 0.0245(12) 0.0195(10) 0.0222(11) 0.0061(8) -0.0084(9) -0.0098(9)
C43 0.0257(12) 0.0234(11) 0.0242(11) 0.0044(9) -0.0093(9) -0.0099(9)
C44 0.0306(13) 0.0187(10) 0.0325(13) 0.0041(9) -0.0112(10) -0.0120(9)
C45 0.0289(14) 0.0230(11) 0.0420(14) 0.0059(10) -0.0125(11) -0.0109(10)
C46 0.0402(16) 0.0281(13) 0.0495(16) 0.0093(11) -0.0243(13) -0.0152(11)
C47 0.0537(18) 0.0357(14) 0.0389(15) 0.0090(11) -0.0236(13) -0.0249(13)
C48 0.0451(17) 0.0385(14) 0.0310(13) 0.0014(11) -0.0065(11) -0.0250(12)
C49 0.0315(14) 0.0260(12) 0.0353(13) 0.0025(10) -0.0095(10) -0.0164(10)
C50 0.0331(15) 0.0512(16) 0.0299(13) -0.0045(11) 0.0001(11) -0.0259(13)
C51 0.0289(14) 0.0459(15) 0.0353(14) -0.0084(11) 0.0009(11) -0.0190(12)
C52 0.0346(14) 0.0231(11) 0.0380(14) 0.0050(10) -0.0126(11) -0.0145(10)
C53 0.0323(14) 0.0239(11) 0.0340(13) 0.0021(9) -0.0134(10) -0.0122(10)
C54 0.0312(14) 0.0209(11) 0.0354(13) 0.0008(9) -0.0130(11) -0.0047(10)
C55 0.0246(13) 0.0236(11) 0.0312(13) -0.0008(9) -0.0040(10) -0.0037(10)
C56 0.0234(12) 0.0214(10) 0.0186(10) 0.0026(8) -0.0073(9) -0.0080(9)
C57 0.0298(14) 0.0279(12) 0.0491(15) -0.0038(11) -0.0162(11) -0.0109(11)
C58 0.0385(16) 0.0263(13) 0.0605(18) -0.0076(12) -0.0206(13) -0.0100(11)
C59 0.0321(14) 0.0246(12) 0.0312(13) -0.0022(9) -0.0093(10) -0.0027(10)
C60 0.0219(13) 0.0296(12) 0.0378(14) 0.0037(10) -0.0063(10) -0.0068(10)
C61 0.0256(13) 0.0229(11) 0.0359(13) 0.0050(9) -0.0095(10) -0.0108(10)
C62 0.026(3) 0.030(2) 0.035(3) 0.007(2) -0.017(2) -0.012(2)
C63 0.033(2) 0.034(2) 0.041(2) 0.0080(17) -0.0203(18) -0.0162(18)
C64 0.0415(16) 0.0353(13) 0.0323(14) 0.0031(10) -0.0179(12) -0.0111(12)
C65 0.0391(16) 0.0400(14) 0.0303(13) -0.0064(11) -0.0083(11) -0.0163(12)
C66 0.0319(14) 0.0299(12) 0.0277(12) 0.0013(9) -0.0035(10) -0.0175(10)
C67 0.0194(12) 0.0277(12) 0.0306(12) 0.0001(9) -0.0049(9) -0.0114(9)
C68 0.048(4) 0.044(3) 0.039(3) 0.004(2) -0.005(2) -0.013(3)
C69 0.043(3) 0.039(2) 0.036(3) 0.004(2) -0.016(3) -0.015(2)
C70 0.039(3) 0.048(3) 0.047(3) 0.001(2) -0.012(2) -0.016(2)
C71 0.076(3) 0.040(9) 0.109(4) 0.014(8) 0.001(3) -0.003(6)
C72 0.081(3) 0.070(2) 0.083(3) 0.000(2) -0.041(2) -0.017(2)
C73 0.085(3) 0.054(2) 0.054(2) 0.0077(15) -0.0250(18) -0.0331(19)
C74 0.0445(18) 0.0488(17) 0.0351(15) 0.0142(13) -0.0080(13) -0.0117(14)
C75 0.0368(17) 0.065(2) 0.0322(15) 0.0018(13) -0.0109(12) -0.0104(14)
N1 0.0347(12) 0.0365(11) 0.0271(10) -0.0026(8) -0.0018(9) -0.0224(10)
N2 0.0155(9) 0.0153(8) 0.0213(9) 0.0058(7) -0.0044(7) -0.0051(7)
N3 0.0151(9) 0.0161(8) 0.0218(9) 0.0044(7) -0.0028(7) -0.0051(7)
O1 0.0264(9) 0.0196(7) 0.0293(8) 0.0032(6) -0.0078(7) -0.0077(6)
O2 0.0246(9) 0.0385(9) 0.0347(9) 0.0024(7) -0.0041(7) -0.0164(8)
O3 0.0297(9) 0.0258(8) 0.0339(9) 0.0007(7) -0.0055(7) -0.0121(7)
O4 0.0290(9) 0.0239(8) 0.0306(9) 0.0046(6) -0.0113(7) -0.0087(7)
O5 0.0171(8) 0.0211(7) 0.0264(8) 0.0018(6) -0.0059(6) -0.0075(6)
O6 0.0218(16) 0.0240(15) 0.035(2) 0.0042(17) -0.0134(18) -0.0087(11)
O7 0.0315(18) 0.026(2) 0.0389(19) 0.0039(16) -0.0159(14) -0.0108(17)
O8 0.0308(9) 0.0280(8) 0.0301(9) -0.0028(7) -0.0078(7) -0.0132(7)
O9 0.054(4) 0.036(3) 0.036(3) 0.007(2) -0.007(2) -0.010(2)
O10 0.0461(12) 0.0452(11) 0.0465(11) 0.0090(9) -0.0173(9) -0.0181(9)
Na1 0.0238(5) 0.0198(4) 0.0375(5) 0.0046(4) -0.0111(4) -0.0083(4)
Re1 0.01395(5) 0.01684(5) 0.02315(5) 0.00584(3) -0.00352(3) -0.00513(3)
O6A 0.016(3) 0.022(2) 0.035(4) 0.003(3) -0.012(3) -0.0086(19)
C62A 0.021(4) 0.028(4) 0.033(5) 0.003(3) -0.009(3) -0.012(3)
O7A 0.024(3) 0.024(3) 0.034(3) 0.001(3) -0.008(2) -0.007(3)
C63A 0.018(4) 0.025(4) 0.030(4) -0.001(3) -0.011(3) -0.004(3)
C68A 0.062(7) 0.060(6) 0.053(6) 0.011(4) -0.028(5) -0.031(6)
C70A 0.103(12) 0.062(8) 0.094(11) 0.027(7) -0.066(10) -0.049(8)
C69A 0.044(7) 0.066(7) 0.029(6) 0.001(6) -0.008(5) -0.028(6)
O9A 0.046(5) 0.058(8) 0.055(8) 0.005(5) -0.021(5) -0.025(5)
C71A 0.076(3) 0.040(9) 0.109(4) 0.014(8) 0.001(3) -0.003(6)

loop_
_atom_type_symbol
_atom_type_description
_atom_type_scat_dispersion_real
_atom_type_scat_dispersion_imag
_atom_type_scat_source
C C 0.0034 0.0017 'Calculated using XDISP in WinGX (Farrugia, 1999)'
H H 0.0000 0.0000 'Calculated using XDISP in WinGX (Farrugia, 1999)'
N N 0.0065 0.0035 'Calculated using XDISP in WinGX (Farrugia, 1999)'
O O 0.0115 0.0064 'Calculated using XDISP in WinGX (Farrugia, 1999)'
Na Na 0.0389 0.0265 'Calculated using XDISP in WinGX (Farrugia, 1999)'
Re Re -1.0625 7.5606 'Calculated using XDISP in WinGX (Farrugia, 1999)'

loop_
_geom_angle_atom_site_label_1
_geom_angle_atom_site_label_2
_geom_angle_atom_site_label_3
_geom_angle
N1 C1 Re1 176.54(18)
C6 C2 C3 108.3(2)
C6 C2 Re1 74.39(13)
C3 C2 Re1 73.92(13)
C6 C2 H2 125.9
C3 C2 H2 125.9
Re1 C2 H2 117.8
C4 C3 C2 106.2(2)
C4 C3 Re1 78.19(13)
C2 C3 Re1 67.51(12)
C4 C3 H3 126.9
C2 C3 H3 126.9
Re1 C3 H3 119.3
C5 C4 C3 109.2(2)
C5 C4 Re1 73.05(14)
C3 C4 Re1 66.17(12)
C5 C4 H4 125.4
C3 C4 H4 125.4
Re1 C4 H4 126.9
C4 C5 C6 109.9(2)
C4 C5 Re1 73.22(13)
C6 C5 Re1 66.49(13)
C4 C5 H5 125.1
C6 C5 H5 125.1
Re1 C5 H5 126.8
C5 C6 C2 106.3(2)
C5 C6 Re1 77.90(13)
C2 C6 Re1 67.46(12)
C5 C6 H6 126.9
C2 C6 H6 126.9
Re1 C6 H6 119.6
N1 C7 C8 119.1(2)
N1 C7 C13 121.6(2)
C8 C7 C13 119.1(2)
C10 C8 C7 118.6(3)
C10 C8 C9 121.2(3)
C7 C8 C9 120.2(3)
C8 C9 H9A 109.5
C8 C9 H9B 109.5
H9A C9 H9B 109.5
C8 C9 H9C 109.5
H9A C9 H9C 109.5
H9B C9 H9C 109.5
C11 C10 C8 121.3(3)
C11 C10 H10 119.4
C8 C10 H10 119.4
C12 C11 C10 119.6(3)
C12 C11 H11 120.2
C10 C11 H11 120.2
C11 C12 C13 121.9(3)
C11 C12 H12 119.0
C13 C12 H12 119.0
C12 C13 C7 119.4(2)
C12 C13 C14 120.3(2)
C7 C13 C14 120.3(2)
C13 C14 H14A 109.5
C13 C14 H14B 109.5
H14A C14 H14B 109.5
C13 C14 H14C 109.5
H14A C14 H14C 109.5
H14B C14 H14C 109.5
C23 C15 C16 120.61(19)
C23 C15 N2 120.51(19)
C16 C15 N2 118.80(19)
C20 C16 C15 118.6(2)
C20 C16 C18 120.2(2)
C15 C16 C18 121.17(19)
C18 C17 H17A 109.5
C18 C17 H17B 109.5
H17A C17 H17B 109.5
C18 C17 H17C 109.5
H17A C17 H17C 109.5
H17B C17 H17C 109.5
C16 C18 C19 110.42(18)
C16 C18 C17 113.6(2)
C19 C18 C17 108.9(2)
C16 C18 H18 107.9
C19 C18 H18 107.9
C17 C18 H18 107.9
C18 C19 H19A 109.5
C18 C19 H19B 109.5
H19A C19 H19B 109.5
C18 C19 H19C 109.5
H19A C19 H19C 109.5
H19B C19 H19C 109.5
C21 C20 C16 120.9(2)
C21 C20 H20 119.5
C16 C20 H20 119.5
C22 C21 C20 119.9(2)
C22 C21 H21 120.1
C20 C21 H21 120.1
C21 C22 C23 121.7(2)
C21 C22 H22 119.2
C23 C22 H22 119.2
C22 C23 C15 118.1(2)
C22 C23 C25 119.5(2)
C15 C23 C25 122.35(19)
C25 C24 H24A 109.5
C25 C24 H24B 109.5
H24A C24 H24B 109.5
C25 C24 H24C 109.5
H24A C24 H24C 109.5
H24B C24 H24C 109.5
C23 C25 C24 112.15(19)
C23 C25 C26 110.74(18)
C24 C25 C26 110.31(19)
C23 C25 H25 107.8
C24 C25 H25 107.8
C26 C25 H25 107.8
C25 C26 H26A 109.5
C25 C26 H26B 109.5
H26A C26 H26B 109.5
C25 C26 H26C 109.5
H26A C26 H26C 109.5
H26B C26 H26C 109.5
C28 C27 H27A 109.5
C28 C27 H27B 109.5
H27A C27 H27B 109.5
C28 C27 H27C 109.5
H27A C27 H27C 109.5
H27B C27 H27C 109.5
N2 C28 C29 123.66(18)
N2 C28 C27 120.69(18)
C29 C28 C27 115.63(19)
C30 C29 C28 127.3(2)
C30 C29 H29 116.4
C28 C29 H29 116.4
N3 C30 C29 123.75(19)
N3 C30 C31 120.79(18)
C29 C30 C31 115.45(18)
C30 C31 H31A 109.5
C30 C31 H31B 109.5
H31A C31 H31B 109.5
C30 C31 H31C 109.5
H31A C31 H31C 109.5
H31B C31 H31C 109.5
C40 C32 C33 120.86(18)
C40 C32 N3 119.40(18)
C33 C32 N3 119.72(18)
C37 C33 C32 118.25(19)
C37 C33 C35 119.4(2)
C32 C33 C35 122.31(19)
C35 C34 H34A 109.5
C35 C34 H34B 109.5
H34A C34 H34B 109.5
C35 C34 H34C 109.5
H34A C34 H34C 109.5
H34B C34 H34C 109.5
C34 C35 C33 114.4(2)
C34 C35 C36 107.4(2)
C33 C35 C36 110.3(2)
C34 C35 H35 108.2
C33 C35 H35 108.2
C36 C35 H35 108.2
C35 C36 H36A 109.5
C35 C36 H36B 109.5
H36A C36 H36B 109.5
C35 C36 H36C 109.5
H36A C36 H36C 109.5
H36B C36 H36C 109.5
C38 C37 C33 121.4(2)
C38 C37 H37 119.3
C33 C37 H37 119.3
C37 C38 C39 119.5(2)
C37 C38 H38 120.2
C39 C38 H38 120.2
C38 C39 C40 121.6(2)
C38 C39 H39 119.2
C40 C39 H39 119.2
C39 C40 C32 118.25(19)
C39 C40 C42 119.29(18)
C32 C40 C42 122.34(18)
C42 C41 H41A 109.5
C42 C41 H41B 109.5
H41A C41 H41B 109.5
C42 C41 H41C 109.5
H41A C41 H41C 109.5
H41B C41 H41C 109.5
C40 C42 C43 110.07(17)
C40 C42 C41 112.72(18)
C43 C42 C41 110.11(17)
C40 C42 H42 107.9
C43 C42 H42 107.9
C41 C42 H42 107.9
C42 C43 H43A 109.5
C42 C43 H43B 109.5
H43A C43 H43B 109.5
C42 C43 H43C 109.5
H43A C43 H43C 109.5
H43B C43 H43C 109.5
C45 C44 O1 121.9(2)
C45 C44 C49 119.7(2)
O1 C44 C49 118.3(2)
C44 C45 C46 120.4(2)
C44 C45 H45 119.8
C46 C45 H45 119.8
C47 C46 C45 119.7(2)
C47 C46 H46 120.2
C45 C46 H46 120.2
C46 C47 C48 120.9(2)
C46 C47 H47 119.6
C48 C47 H47 119.6
C47 C48 C49 119.6(2)
C47 C48 H48 120.2
C49 C48 H48 120.2
O2 C49 C48 124.4(2)
O2 C49 C44 115.9(2)
C48 C49 C44 119.7(2)
O2 C50 C51 106.9(2)
O2 C50 H50A 110.3
C51 C50 H50A 110.3
O2 C50 H50B 110.3
C51 C50 H50B 110.3
H50A C50 H50B 108.6
O3 C51 C50 112.9(2)
O3 C51 H51A 109.0
C50 C51 H51A 109.0
O3 C51 H51B 109.0
C50 C51 H51B 109.0
H51A C51 H51B 107.8
O3 C52 C53 106.45(18)
O3 C52 H52A 110.4
C53 C52 H52A 110.4
O3 C52 H52B 110.4
C53 C52 H52B 110.4
H52A C52 H52B 108.6
O4 C53 C52 111.96(19)
O4 C53 H53A 109.2
C52 C53 H53A 109.2
O4 C53 H53B 109.2
C52 C53 H53B 109.2
H53A C53 H53B 107.9
O4 C54 C55 107.47(18)
O4 C54 H54A 110.2
C55 C54 H54A 110.2
O4 C54 H54B 110.2
C55 C54 H54B 110.2
H54A C54 H54B 108.5
O1 C55 C54 110.76(19)
O1 C55 H55A 109.5
C54 C55 H55A 109.5
O1 C55 H55B 109.5
C54 C55 H55B 109.5
H55A C55 H55B 108.1
O5 C56 C57 123.1(2)
O5 C56 C61 117.33(18)
C57 C56 C61 119.5(2)
C56 C57 C58 119.7(2)
C56 C57 H57 120.1
C58 C57 H57 120.1
C59 C58 C57 120.4(2)
C59 C58 H58 119.8
C57 C58 H58 119.8
C60 C59 C58 120.3(2)
C60 C59 H59 119.8
C58 C59 H59 119.8
C59 C60 C61 119.3(2)
C59 C60 H60 120.4
C61 C60 H60 120.4
C60 C61 C56 120.8(2)
C60 C61 O6A 120.9(3)
C56 C61 O6A 115.2(3)
C60 C61 O6 122.6(3)
C56 C61 O6 115.9(2)
O6 C62 C63 107.9(4)
O6 C62 H62A 110.1
C63 C62 H62A 110.1
O6 C62 H62B 110.1
C63 C62 H62B 110.1
H62A C62 H62B 108.4
O7 C63 C62 113.4(4)
O7 C63 H63A 108.9
C62 C63 H63A 108.9
O7 C63 H63B 108.9
C62 C63 H63B 108.9
H63A C63 H63B 107.7
O7A C64 C65 113.2(3)
O7 C64 C65 103.6(2)
O7 C64 H64A 111.5
C65 C64 H64A 111.0
O7 C64 H64B 110.8
C65 C64 H64B 110.9
H64A C64 H64B 109.0
O7A C64 H64C 109.1
C65 C64 H64C 109.0
O7A C64 H64D 108.7
C65 C64 H64D 108.8
H64C C64 H64D 107.8
O8 C65 C64 112.10(19)
O8 C65 H65A 109.2
C64 C65 H65A 109.2
O8 C65 H65B 109.2
C64 C65 H65B 109.2
H65A C65 H65B 107.9
O8 C66 C67 106.76(18)
O8 C66 H66A 110.4
C67 C66 H66A 110.4
O8 C66 H66B 110.4
C67 C66 H66B 110.4
H66A C66 H66B 108.6
O5 C67 C66 109.44(18)
O5 C67 H67A 109.8
C66 C67 H67A 109.8
O5 C67 H67B 109.8
C66 C67 H67B 109.8
H67A C67 H67B 108.2
C69 C68 H68A 109.5
C69 C68 H68B 109.5
H68A C68 H68B 109.5
C69 C68 H68C 109.5
H68A C68 H68C 109.5
H68B C68 H68C 109.5
O9 C69 C68 109.9(6)
O9 C69 H69A 109.7
C68 C69 H69A 109.7
O9 C69 H69B 109.7
C68 C69 H69B 109.7
H69A C69 H69B 108.2
O9 C70 C71 106.2(13)
O9 C70 H70A 110.5
C71 C70 H70A 110.5
O9 C70 H70B 110.5
C71 C70 H70B 110.5
H70A C70 H70B 108.7
C70 C71 H71A 109.5
C70 C71 H71B 109.5
H71A C71 H71B 109.5
C70 C71 H71C 109.5
H71A C71 H71C 109.5
H71B C71 H71C 109.5
C73 C72 H72A 109.5
C73 C72 H72B 109.5
H72A C72 H72B 109.5
C73 C72 H72C 109.5
H72A C72 H72C 109.5
H72B C72 H72C 109.5
O10 C73 C72 114.7(3)
O10 C73 H73A 108.6
C72 C73 H73A 108.6
O10 C73 H73B 108.6
C72 C73 H73B 108.6
H73A C73 H73B 107.6
O10 C74 C75 108.4(2)
O10 C74 H74A 110.0
C75 C74 H74A 110.0
O10 C74 H74B 110.0
C75 C74 H74B 110.0
H74A C74 H74B 108.4
C74 C75 H75A 109.5
C74 C75 H75B 109.5
H75A C75 H75B 109.5
C74 C75 H75C 109.5
H75A C75 H75C 109.5
H75B C75 H75C 109.5
C1 N1 C7 135.0(2)
C28 N2 C15 120.40(16)
C28 N2 Re1 125.68(13)
C15 N2 Re1 113.80(12)
C30 N3 C32 119.32(17)
C30 N3 Re1 125.81(13)
C32 N3 Re1 114.58(12)
C44 O1 C55 116.07(16)
C44 O1 Na1 120.23(13)
C55 O1 Na1 104.88(13)
C49 O2 C50 116.23(19)
C49 O2 Na1 119.98(13)
C50 O2 Na1 121.29(14)
C51 O3 C52 114.40(18)
C51 O3 Na1 108.49(14)
C52 O3 Na1 113.58(13)
C54 O4 C53 114.72(17)
C54 O4 Na1 113.13(13)
C53 O4 Na1 112.45(13)
C56 O5 C67 117.31(16)
C56 O5 Na1 120.02(12)
C67 O5 Na1 110.09(12)
C61 O6 C62 116.8(3)
C61 O6 Na1 117.8(2)
C62 O6 Na1 120.6(3)
C63 O7 C64 116.1(3)
C63 O7 Na1 104.0(2)
C64 O7 Na1 109.3(2)
C65 O8 C66 113.80(18)
C65 O8 Na1 109.43(14)
C66 O8 Na1 112.96(12)
C70 O9 C69 112.0(7)
C74 O10 C73 115.9(2)
O4 Na1 O5 146.85(7)
O4 Na1 O6 144.91(11)
O5 Na1 O6 66.83(10)
O4 Na1 O6A 147.07(16)
O5 Na1 O6A 66.00(15)
O4 Na1 O7A 101.28(19)
O5 Na1 O7A 94.91(19)
O6A Na1 O7A 68.39(19)
O4 Na1 O1 71.55(6)
O5 Na1 O1 79.48(5)
O6 Na1 O1 142.98(11)
O6A Na1 O1 133.25(17)
O7A Na1 O1 148.37(15)
O4 Na1 O2 91.32(6)
O5 Na1 O2 90.15(6)
O6 Na1 O2 100.06(12)
O6A Na1 O2 84.83(19)
O7A Na1 O2 147.63(15)
O1 Na1 O2 63.96(5)
O4 Na1 O3 68.60(6)
O5 Na1 O3 139.58(6)
O6 Na1 O3 86.75(11)
O6A Na1 O3 80.48(16)
O7A Na1 O3 92.94(17)
O1 Na1 O3 111.59(6)
O2 Na1 O3 63.94(6)
O4 Na1 O8 91.72(6)
O5 Na1 O8 68.70(5)
O6 Na1 O8 97.82(12)
O6A Na1 O8 110.37(18)
O7A Na1 O8 66.05(15)
O1 Na1 O8 83.12(6)
O2 Na1 O8 143.96(6)
O3 Na1 O8 148.44(6)
O4 Na1 O7 86.36(11)
O5 Na1 O7 109.11(11)
O6 Na1 O7 66.37(11)
O1 Na1 O7 143.52(11)
O2 Na1 O7 147.50(10)
O3 Na1 O7 85.23(10)
O8 Na1 O7 68.54(9)
C1 Re1 C2 94.09(9)
C1 Re1 N2 88.78(8)
C2 Re1 N2 137.94(8)
C1 Re1 N3 92.54(8)
C2 Re1 N3 137.65(8)
N2 Re1 N3 83.93(6)
C1 Re1 C3 112.57(9)
C2 Re1 C3 38.57(9)
N2 Re1 C3 102.45(7)
N3 Re1 C3 154.01(8)
C1 Re1 C6 113.26(10)
C2 Re1 C6 38.15(10)
N2 Re1 C6 156.68(9)
N3 Re1 C6 101.78(8)
C3 Re1 C6 63.05(8)
C1 Re1 C5 148.85(9)
C2 Re1 C5 60.28(9)
N2 Re1 C5 121.90(8)
N3 Re1 C5 95.77(7)
C3 Re1 C5 59.31(8)
C6 Re1 C5 35.61(9)
C1 Re1 C4 148.22(9)
C2 Re1 C4 60.57(9)
N2 Re1 C4 97.88(7)
N3 Re1 C4 118.99(8)
C3 Re1 C4 35.65(8)
C6 Re1 C4 59.44(8)
C5 Re1 C4 33.73(8)
C61 O6A C62A 111.7(5)
C61 O6A Na1 115.9(4)
C62A O6A Na1 103.8(4)
O6A C62A C63A 111.1(6)
O6A C62A H62C 109.4
C63A C62A H62C 109.4
O6A C62A H62D 109.4
C63A C62A H62D 109.4
H62C C62A H62D 108.0
C64 O7A C63A 113.8(5)
C64 O7A Na1 120.3(4)
C63A O7A Na1 115.7(5)
O7A C63A C62A 108.7(6)
O7A C63A H63C 109.9
C62A C63A H63C 109.9
O7A C63A H63D 109.9
C62A C63A H63D 109.9
H63C C63A H63D 108.3
C69A C68A H68D 109.5
C69A C68A H68E 109.5
H68D C68A H68E 109.5
C69A C68A H68F 109.5
H68D C68A H68F 109.5
H68E C68A H68F 109.5
C71A C70A O9A 116(3)
C71A C70A H70C 108.4
O9A C70A H70C 108.4
C71A C70A H70D 108.3
O9A C70A H70D 108.4
H70C C70A H70D 107.4
O9A C69A C68A 111.4(10)
O9A C69A H69C 109.3
C68A C69A H69C 109.3
O9A C69A H69D 109.3
C68A C69A H69D 109.3
H69C C69A H69D 108.0
C69A O9A C70A 116.6(12)
C70A C71A H71D 109.5
C70A C71A H71E 109.5
H71D C71A H71E 109.5
C70A C71A H71F 109.5
H71D C71A H71F 109.5
H71E C71A H71F 109.5

loop_
_geom_bond_atom_site_label_1
_geom_bond_atom_site_label_2
_geom_bond_distance
C1 N1 1.255(3)
C1 Re1 1.839(2)
C2 C6 1.430(4)
C2 C3 1.443(3)
C2 Re1 2.138(2)
C2 H2 0.9500
C3 C4 1.417(3)
C3 Re1 2.224(2)
C3 H3 0.9500
C4 C5 1.380(3)
C4 Re1 2.379(2)
C4 H4 0.9500
C5 C6 1.416(4)
C5 Re1 2.377(2)
C5 H5 0.9500
C6 Re1 2.230(2)
C6 H6 0.9500
C7 N1 1.389(3)
C7 C8 1.404(3)
C7 C13 1.410(3)
C8 C10 1.401(4)
C8 C9 1.505(4)
C9 H9A 0.9800
C9 H9B 0.9800
C9 H9C 0.9800
C10 C11 1.376(5)
C10 H10 0.9500
C11 C12 1.352(5)
C11 H11 0.9500
C12 C13 1.381(3)
C12 H12 0.9500
C13 C14 1.494(4)
C14 H14A 0.9800
C14 H14B 0.9800
C14 H14C 0.9800
C15 C23 1.402(3)
C15 C16 1.409(3)
C15 N2 1.432(3)
C16 C20 1.399(3)
C16 C18 1.522(3)
C17 C18 1.530(3)
C17 H17A 0.9800
C17 H17B 0.9800
C17 H17C 0.9800
C18 C19 1.525(3)
C18 H18 1.0000
C19 H19A 0.9800
C19 H19B 0.9800
C19 H19C 0.9800
C20 C21 1.377(4)
C20 H20 0.9500
C21 C22 1.373(4)
C21 H21 0.9500
C22 C23 1.399(3)
C22 H22 0.9500
C23 C25 1.509(3)
C24 C25 1.532(3)
C24 H24A 0.9800
C24 H24B 0.9800
C24 H24C 0.9800
C25 C26 1.539(3)
C25 H25 1.0000
C26 H26A 0.9800
C26 H26B 0.9800
C26 H26C 0.9800
C27 C28 1.518(3)
C27 H27A 0.9800
C27 H27B 0.9800
C27 H27C 0.9800
C28 N2 1.320(3)
C28 C29 1.405(3)
C29 C30 1.398(3)
C29 H29 0.9500
C30 N3 1.321(3)
C30 C31 1.524(3)
C31 H31A 0.9800
C31 H31B 0.9800
C31 H31C 0.9800
C32 C40 1.401(3)
C32 C33 1.410(3)
C32 N3 1.439(3)
C33 C37 1.396(3)
C33 C35 1.520(3)
C34 C35 1.502(4)
C34 H34A 0.9800
C34 H34B 0.9800
C34 H34C 0.9800
C35 C36 1.531(4)
C35 H35 1.0000
C36 H36A 0.9800
C36 H36B 0.9800
C36 H36C 0.9800
C37 C38 1.374(3)
C37 H37 0.9500
C38 C39 1.383(3)
C38 H38 0.9500
C39 C40 1.393(3)
C39 H39 0.9500
C40 C42 1.519(3)
C41 C42 1.529(3)
C41 H41A 0.9800
C41 H41B 0.9800
C41 H41C 0.9800
C42 C43 1.529(3)
C42 H42 1.0000
C43 H43A 0.9800
C43 H43B 0.9800
C43 H43C 0.9800
C44 C45 1.384(3)
C44 O1 1.385(3)
C44 C49 1.391(3)
C45 C46 1.385(3)
C45 H45 0.9500
C46 C47 1.369(4)
C46 H46 0.9500
C47 C48 1.385(4)
C47 H47 0.9500
C48 C49 1.389(3)
C48 H48 0.9500
C49 O2 1.375(3)
C50 O2 1.433(3)
C50 C51 1.508(4)
C50 H50A 0.9900
C50 H50B 0.9900
C51 O3 1.422(3)
C51 H51A 0.9900
C51 H51B 0.9900
C52 O3 1.424(3)
C52 C53 1.503(3)
C52 H52A 0.9900
C52 H52B 0.9900
C53 O4 1.429(3)
C53 H53A 0.9900
C53 H53B 0.9900
C54 O4 1.425(3)
C54 C55 1.500(3)
C54 H54A 0.9900
C54 H54B 0.9900
C55 O1 1.450(3)
C55 H55A 0.9900
C55 H55B 0.9900
C56 O5 1.377(2)
C56 C57 1.382(3)
C56 C61 1.386(3)
C57 C58 1.384(3)
C57 H57 0.9500
C58 C59 1.381(4)
C58 H58 0.9500
C59 C60 1.375(3)
C59 H59 0.9500
C60 C61 1.385(3)
C60 H60 0.9500
C61 O6A 1.403(7)
C61 O6 1.416(4)
C62 O6 1.442(6)
C62 C63 1.501(6)
C62 H62A 0.9900
C62 H62B 0.9900
C63 O7 1.426(5)
C63 H63A 0.9900
C63 H63B 0.9900
C64 O7A 1.334(7)
C64 O7 1.490(5)
C64 C65 1.494(4)
C64 H64A 0.9700
C64 H64B 0.9700
C64 H64C 0.9700
C64 H64D 0.9700
C65 O8 1.426(3)
C65 H65A 0.9900
C65 H65B 0.9900
C66 O8 1.433(3)
C66 C67 1.497(3)
C66 H66A 0.9900
C66 H66B 0.9900
C67 O5 1.452(3)
C67 H67A 0.9900
C67 H67B 0.9900
C68 C69 1.490(8)
C68 H68A 0.9800
C68 H68B 0.9800
C68 H68C 0.9800
C69 O9 1.408(10)
C69 H69A 0.9900
C69 H69B 0.9900
C70 O9 1.407(10)
C70 C71 1.58(2)
C70 H70A 0.9900
C70 H70B 0.9900
C71 H71A 0.9800
C71 H71B 0.9800
C71 H71C 0.9800
C72 C73 1.489(5)
C72 H72A 0.9800
C72 H72B 0.9800
C72 H72C 0.9800
C73 O10 1.439(4)
C73 H73A 0.9900
C73 H73B 0.9900
C74 O10 1.411(3)
C74 C75 1.497(4)
C74 H74A 0.9900
C74 H74B 0.9900
C75 H75A 0.9800
C75 H75B 0.9800
C75 H75C 0.9800
N2 Re1 2.1477(16)
N3 Re1 2.1527(17)
O1 Na1 2.4745(17)
O2 Na1 2.5232(19)
O3 Na1 2.5255(18)
O4 Na1 2.3933(17)
O5 Na1 2.3944(16)
O6 Na1 2.415(4)
O7 Na1 2.547(4)
O8 Na1 2.5304(18)
Na1 O6A 2.458(6)
Na1 O7A 2.470(6)
O6A C62A 1.451(9)
C62A C63A 1.485(12)
C62A H62C 0.9900
C62A H62D 0.9900
O7A C63A 1.435(10)
C63A H63C 0.9900
C63A H63D 0.9900
C68A C69A 1.472(15)
C68A H68D 0.9800
C68A H68E 0.9800
C68A H68F 0.9800
C70A C71A 1.35(5)
C70A O9A 1.444(17)
C70A H70C 0.9900
C70A H70D 0.9900
C69A O9A 1.39(2)
C69A H69C 0.9900
C69A H69D 0.9900
C71A H71D 0.9800
C71A H71E 0.9800
C71A H71F 0.9800
